data_4122631
loop_
_publ_author_name
'Rittle, Jonathan'
'McCrory, Charles C. L.'
'Peters, Jonas C.'

_publ_section_title
;
 A 10(6)-Fold Enhancement in N2-Binding Affinity of an Fe2(\m-H)2 Core
 upon Reduction to a Mixed-Valence Fe(II)Fe(I) State.
;
_journal_issue 39
_journal_name_full 'Journal of the American Chemical Society'
_journal_page_first 13853
_journal_page_last 13862
_journal_paper_doi 10.1021/ja507217v
_journal_volume 136
_journal_year 2014
_chemical_formula_sum 'C48 H74 Fe2 N2 O P4 Si2'
_chemical_formula_weight 986.85
_chemical_name_systematic
; 
 ? 
;
_space_group_IT_number 14
_symmetry_cell_setting monoclinic
_symmetry_space_group_name_Hall '-P 2yn'
_symmetry_space_group_name_H-M 'P 1 21/n 1'
_atom_sites_solution_hydrogens geom
_atom_sites_solution_primary direct
_atom_sites_solution_secondary difmap
_audit_creation_method SHELXL-97
_cell_angle_alpha 90.00
_cell_angle_beta 98.441(7)
_cell_angle_gamma 90.00
_cell_formula_units_Z 4
_cell_length_a 13.8412(19)
_cell_length_b 17.037(2)
_cell_length_c 20.983(3)
_cell_measurement_temperature 100(2)
_cell_volume 4894.5(11)
_computing_cell_refinement 'SAINT-Plus v7.66A (Bruker-AXS, 2009)'
_computing_data_collection 'APEX2 v2010.7-0 (Bruker-AXS, 2010)'
_computing_data_reduction 'SAINT-Plus v7.66A (Bruker-AXS, 2009)'
_computing_structure_refinement 'SHELXL-97 (Sheldrick, 2008)'
_computing_structure_solution 'SHELXS-97 (Sheldrick, 2008)'
_diffrn_ambient_temperature 100(2)
_diffrn_detector_area_resol_mean 8.3
_diffrn_measured_fraction_theta_full 0.973
_diffrn_measured_fraction_theta_max 0.973
_diffrn_measurement_device_type 'Bruker KAPPA APEX II'
_diffrn_measurement_method '\w and \f scans'
_diffrn_radiation_monochromator graphite
_diffrn_radiation_source 'fine-focus sealed tube'
_diffrn_radiation_type MoK\a
_diffrn_radiation_wavelength 0.71073
_diffrn_reflns_av_R_equivalents 0.0741
_diffrn_reflns_av_sigmaI/netI 0.0405
_diffrn_reflns_limit_h_max 24
_diffrn_reflns_limit_h_min -24
_diffrn_reflns_limit_k_max 30
_diffrn_reflns_limit_k_min -29
_diffrn_reflns_limit_l_max 37
_diffrn_reflns_limit_l_min -37
_diffrn_reflns_number 345279
_diffrn_reflns_theta_full 39.30
_diffrn_reflns_theta_max 39.30
_diffrn_reflns_theta_min 1.55
_exptl_absorpt_coefficient_mu 0.810
_exptl_absorpt_correction_T_max 0.837
_exptl_absorpt_correction_T_min 0.804
_exptl_absorpt_correction_type multi-scan
_exptl_absorpt_process_details 'SADABS v2008/1 (Bruker-AXS, 2008)'
_exptl_crystal_density_diffrn 1.339
_exptl_crystal_density_method 'not measured'
_exptl_crystal_F_000 2096
_exptl_crystal_size_max 0.27
_exptl_crystal_size_mid 0.25
_exptl_crystal_size_min 0.22
_refine_diff_density_max 0.704
_refine_diff_density_min -0.624
_refine_diff_density_rms 0.085
_refine_ls_extinction_method none
_refine_ls_goodness_of_fit_ref 1.022
_refine_ls_hydrogen_treatment mixed
_refine_ls_matrix_type full
_refine_ls_number_parameters 556
_refine_ls_number_reflns 28246
_refine_ls_number_restraints 0
_refine_ls_restrained_S_all 1.022
_refine_ls_R_factor_all 0.0600
_refine_ls_R_factor_gt 0.0345
_refine_ls_shift/su_max 0.003
_refine_ls_shift/su_mean 0.000
_refine_ls_structure_factor_coef Fsqd
_refine_ls_weighting_details 'calc w=1/[\s^2^(Fo^2^)+(0.0327P)^2^+1.8715P] where P=(Fo^2^+2Fc^2^)/3'
_refine_ls_weighting_scheme calc
_refine_ls_wR_factor_gt 0.0740
_refine_ls_wR_factor_ref 0.0846
_reflns_number_gt 20970
_reflns_number_total 28246
_reflns_threshold_expression >2sigma(I)
_cod_data_source_file ja507217v_si_002.cif
_cod_data_source_block jdr51
_cod_depositor_comments
;
The following automatic conversions were performed:

'_symmetry_cell_setting' value 'Monoclinic' changed to 'monoclinic'
according to
/home/saulius/struct/COD-crude-data--automatic-downloads/rss-feeds/ACS/lib/dictionaries/cif_core.dic
dictionary named 'cif_core.dic' version 2.4.2 from 2011-04-26.

Automatic conversion script
Id: cif_fix_values 2281 2013-09-26 08:29:07Z andrius 

 Adding full bibliography for 4122631--4122632.cif.
;
_cod_original_sg_symbol_H-M P2(1)/n
_cod_database_code 4122631

loop_
_symmetry_equiv_pos_as_xyz
'x, y, z'
'-x+1/2, y+1/2, -z+1/2'
'-x, -y, -z'
'x-1/2, -y-1/2, z-1/2'

loop_
_atom_site_label
_atom_site_type_symbol
_atom_site_fract_x
_atom_site_fract_y
_atom_site_fract_z
_atom_site_U_iso_or_equiv
_atom_site_adp_type
_atom_site_occupancy
_atom_site_symmetry_multiplicity
_atom_site_calc_flag
_atom_site_refinement_flags
Fe2 Fe 0.100457(9) 0.803775(7) 0.637429(6) 0.00772(2) Uani 1 1 d .
Fe1 Fe 0.013648(9) 0.796332(7) 0.732563(6) 0.00748(2) Uani 1 1 d .
P3 P -0.147207(17) 0.809084(14) 0.726796(11) 0.00969(4) Uani 1 1 d .
P2 P 0.052281(18) 0.777117(14) 0.532035(11) 0.01014(4) Uani 1 1 d .
P4 P 0.061058(17) 0.784648(14) 0.837995(11) 0.00966(4) Uani 1 1 d .
P1 P 0.265880(17) 0.807310(15) 0.645785(12) 0.01137(4) Uani 1 1 d .
Si2 Si -0.017305(18) 0.671791(15) 0.732121(12) 0.00905(4) Uani 1 1 d .
Si1 Si 0.123705(18) 0.672885(15) 0.648037(12) 0.00954(4) Uani 1 1 d .
O O 0.05546(5) 0.61952(4) 0.69175(3) 0.01231(12) Uani 1 1 d .
C25 C -0.14702(7) 0.65420(5) 0.69335(4) 0.01149(14) Uani 1 1 d .
N1 N 0.07155(6) 0.90960(5) 0.63108(4) 0.01175(13) Uani 1 1 d .
C46 C 0.19405(7) 0.78211(6) 0.87064(4) 0.01474(16) Uani 1 1 d .
H46A H 0.1997 0.7703 0.9177 0.018 Uiso 1 1 calc R
C30 C -0.20918(7) 0.71933(6) 0.69228(4) 0.01225(15) Uani 1 1 d .
C37 C -0.00973(6) 0.63376(5) 0.81704(4) 0.01090(14) Uani 1 1 d .
C22 C -0.08016(7) 0.78533(6) 0.49928(4) 0.01427(16) Uani 1 1 d .
H22A H -0.0882 0.7653 0.4540 0.017 Uiso 1 1 calc R
C1 C 0.25400(7) 0.65488(6) 0.68516(4) 0.01232(15) Uani 1 1 d .
C19 C 0.11235(7) 0.83126(6) 0.46993(4) 0.01446(16) Uani 1 1 d .
H19A H 0.1777 0.8060 0.4703 0.017 Uiso 1 1 calc R
C6 C 0.31839(7) 0.71873(6) 0.68807(5) 0.01352(15) Uani 1 1 d .
C29 C -0.30858(7) 0.71111(7) 0.66748(5) 0.01730(18) Uani 1 1 d .
H29A H -0.3514 0.7546 0.6680 0.021 Uiso 1 1 calc R
C43 C 0.01340(7) 0.85516(6) 0.89553(4) 0.01460(16) Uani 1 1 d .
H43A H -0.0558 0.8395 0.8971 0.018 Uiso 1 1 calc R
C18 C 0.07173(7) 0.67310(6) 0.51329(4) 0.01319(15) Uani 1 1 d .
C34 C -0.21626(7) 0.83043(6) 0.79545(5) 0.01361(15) Uani 1 1 d .
H34A H -0.1783 0.8716 0.8224 0.016 Uiso 1 1 calc R
C10 C 0.33864(7) 0.80619(6) 0.57678(5) 0.01600(17) Uani 1 1 d .
H10A H 0.3102 0.8471 0.5453 0.019 Uiso 1 1 calc R
C31 C -0.17934(7) 0.88993(6) 0.66673(5) 0.01431(16) Uani 1 1 d .
H31A H -0.1299 0.8851 0.6366 0.017 Uiso 1 1 calc R
C26 C -0.18466(7) 0.58295(6) 0.66746(5) 0.01630(17) Uani 1 1 d .
H26A H -0.1427 0.5388 0.6676 0.020 Uiso 1 1 calc R
C13 C 0.10811(7) 0.62540(5) 0.56584(4) 0.01253(15) Uani 1 1 d .
C2 C 0.28862(8) 0.58233(6) 0.71024(5) 0.01677(17) Uani 1 1 d .
H2A H 0.2451 0.5391 0.7088 0.020 Uiso 1 1 calc R
C42 C 0.02863(7) 0.68644(6) 0.86577(4) 0.01366(15) Uani 1 1 d .
C38 C -0.04196(7) 0.56020(6) 0.83460(5) 0.01425(16) Uani 1 1 d .
H38A H -0.0697 0.5247 0.8021 0.017 Uiso 1 1 calc R
C23 C -0.14102(7) 0.73209(7) 0.53660(5) 0.01769(18) Uani 1 1 d .
H23A H -0.2091 0.7321 0.5155 0.027 Uiso 1 1 calc R
H23B H -0.1379 0.7515 0.5808 0.027 Uiso 1 1 calc R
H23C H -0.1151 0.6785 0.5374 0.027 Uiso 1 1 calc R
C5 C 0.41634(7) 0.70858(7) 0.71601(5) 0.01929(19) Uani 1 1 d .
H5A H 0.4602 0.7517 0.7184 0.023 Uiso 1 1 calc R
C35 C -0.21817(8) 0.75783(7) 0.83828(5) 0.01814(18) Uani 1 1 d .
H35A H -0.2437 0.7723 0.8778 0.027 Uiso 1 1 calc R
H35B H -0.1518 0.7371 0.8493 0.027 Uiso 1 1 calc R
H35C H -0.2603 0.7177 0.8151 0.027 Uiso 1 1 calc R
C21 C 0.06275(9) 0.82915(7) 0.39943(5) 0.01947(19) Uani 1 1 d .
H21A H 0.1024 0.8585 0.3725 0.029 Uiso 1 1 calc R
H21B H -0.0022 0.8530 0.3962 0.029 Uiso 1 1 calc R
H21C H 0.0564 0.7746 0.3846 0.029 Uiso 1 1 calc R
C3 C 0.38572(8) 0.57269(7) 0.73717(5) 0.0216(2) Uani 1 1 d .
H3A H 0.4085 0.5230 0.7535 0.026 Uiso 1 1 calc R
C32 C -0.27771(8) 0.88896(7) 0.62257(5) 0.0208(2) Uani 1 1 d .
H32A H -0.2804 0.9326 0.5919 0.031 Uiso 1 1 calc R
H32B H -0.3306 0.8945 0.6486 0.031 Uiso 1 1 calc R
H32C H -0.2851 0.8392 0.5989 0.031 Uiso 1 1 calc R
C7 C 0.30740(7) 0.89750(6) 0.69406(5) 0.01699(17) Uani 1 1 d .
H7A H 0.2549 0.9072 0.7212 0.020 Uiso 1 1 calc R
C4 C 0.44936(8) 0.63592(8) 0.74017(5) 0.0220(2) Uani 1 1 d .
H4A H 0.5157 0.6295 0.7588 0.026 Uiso 1 1 calc R
C17 C 0.05268(9) 0.64051(6) 0.45124(5) 0.01939(19) Uani 1 1 d .
H17A H 0.0240 0.6719 0.4161 0.023 Uiso 1 1 calc R
N2 N 0.04846(7) 0.97219(5) 0.62571(4) 0.01770(16) Uani 1 1 d .
C47 C 0.24465(8) 0.71589(8) 0.83970(5) 0.0253(2) Uani 1 1 d .
H47A H 0.3139 0.7144 0.8583 0.038 Uiso 1 1 calc R
H47B H 0.2388 0.7248 0.7932 0.038 Uiso 1 1 calc R
H47C H 0.2139 0.6658 0.8478 0.038 Uiso 1 1 calc R
C28 C -0.34474(8) 0.63982(7) 0.64228(5) 0.0213(2) Uani 1 1 d .
H28A H -0.4120 0.6348 0.6255 0.026 Uiso 1 1 calc R
C11 C 0.32841(8) 0.72695(7) 0.54166(5) 0.01913(19) Uani 1 1 d .
H11A H 0.3542 0.7314 0.5007 0.029 Uiso 1 1 calc R
H11B H 0.2593 0.7120 0.5333 0.029 Uiso 1 1 calc R
H11C H 0.3652 0.6868 0.5686 0.029 Uiso 1 1 calc R
C20 C 0.13304(9) 0.91712(6) 0.48891(5) 0.01941(19) Uani 1 1 d .
H20A H 0.1736 0.9409 0.4596 0.029 Uiso 1 1 calc R
H20B H 0.1675 0.9196 0.5331 0.029 Uiso 1 1 calc R
H20C H 0.0712 0.9458 0.4862 0.029 Uiso 1 1 calc R
C27 C -0.28265(8) 0.57578(7) 0.64152(5) 0.0212(2) Uani 1 1 d .
H27A H -0.3071 0.5273 0.6234 0.025 Uiso 1 1 calc R
C39 C -0.03408(9) 0.53826(6) 0.89875(5) 0.02014(19) Uani 1 1 d .
H39A H -0.0589 0.4890 0.9101 0.024 Uiso 1 1 calc R
C45 C 0.06311(9) 0.85910(7) 0.96586(5) 0.0230(2) Uani 1 1 d .
H45A H 0.0299 0.8981 0.9892 0.035 Uiso 1 1 calc R
H45B H 0.1317 0.8741 0.9671 0.035 Uiso 1 1 calc R
H45C H 0.0595 0.8076 0.9861 0.035 Uiso 1 1 calc R
C41 C 0.04181(11) 0.66215(7) 0.93000(5) 0.0275(3) Uani 1 1 d .
H41A H 0.0726 0.6962 0.9627 0.033 Uiso 1 1 calc R
C33 C -0.15846(9) 0.97017(6) 0.69865(6) 0.0210(2) Uani 1 1 d .
H33A H -0.1641 1.0110 0.6654 0.032 Uiso 1 1 calc R
H33B H -0.0922 0.9705 0.7227 0.032 Uiso 1 1 calc R
H33C H -0.2057 0.9803 0.7282 0.032 Uiso 1 1 calc R
C36 C -0.32123(8) 0.86152(7) 0.77891(5) 0.01996(19) Uani 1 1 d .
H36A H -0.3475 0.8732 0.8188 0.030 Uiso 1 1 calc R
H36B H -0.3621 0.8217 0.7543 0.030 Uiso 1 1 calc R
H36C H -0.3211 0.9095 0.7531 0.030 Uiso 1 1 calc R
C44 C 0.00906(8) 0.93798(6) 0.86697(5) 0.01955(19) Uani 1 1 d .
H44A H -0.0279 0.9723 0.8921 0.029 Uiso 1 1 calc R
H44B H -0.0232 0.9362 0.8222 0.029 Uiso 1 1 calc R
H44C H 0.0755 0.9584 0.8684 0.029 Uiso 1 1 calc R
C14 C 0.13094(8) 0.54706(6) 0.55433(5) 0.01875(18) Uani 1 1 d .
H14A H 0.1564 0.5144 0.5895 0.022 Uiso 1 1 calc R
C8 C 0.40244(8) 0.89610(8) 0.74221(6) 0.0241(2) Uani 1 1 d .
H8A H 0.4087 0.9452 0.7668 0.036 Uiso 1 1 calc R
H8B H 0.4583 0.8904 0.7188 0.036 Uiso 1 1 calc R
H8C H 0.4010 0.8518 0.7718 0.036 Uiso 1 1 calc R
C15 C 0.11700(10) 0.51625(7) 0.49246(6) 0.0241(2) Uani 1 1 d .
H15A H 0.1356 0.4637 0.4852 0.029 Uiso 1 1 calc R
C24 C -0.11857(8) 0.86948(7) 0.49629(5) 0.01861(18) Uani 1 1 d .
H24A H -0.1889 0.8693 0.4806 0.028 Uiso 1 1 calc R
H24B H -0.0847 0.9003 0.4669 0.028 Uiso 1 1 calc R
H24C H -0.1067 0.8928 0.5394 0.028 Uiso 1 1 calc R
C16 C 0.07567(10) 0.56268(7) 0.44117(5) 0.0241(2) Uani 1 1 d .
H16A H 0.0631 0.5410 0.3990 0.029 Uiso 1 1 calc R
C12 C 0.30449(8) 0.97000(7) 0.65011(6) 0.0217(2) Uani 1 1 d .
H12A H 0.3174 1.0173 0.6766 0.033 Uiso 1 1 calc R
H12B H 0.2399 0.9741 0.6240 0.033 Uiso 1 1 calc R
H12C H 0.3544 0.9648 0.6217 0.033 Uiso 1 1 calc R
C9 C 0.44784(8) 0.82400(7) 0.59409(6) 0.0225(2) Uani 1 1 d .
H9A H 0.4781 0.8254 0.5547 0.034 Uiso 1 1 calc R
H9B H 0.4789 0.7830 0.6228 0.034 Uiso 1 1 calc R
H9C H 0.4564 0.8750 0.6158 0.034 Uiso 1 1 calc R
C40 C 0.01012(12) 0.58849(7) 0.94622(5) 0.0311(3) Uani 1 1 d .
H40A H 0.0188 0.5724 0.9900 0.037 Uiso 1 1 calc R
C48 C 0.24518(8) 0.86034(8) 0.86388(6) 0.0249(2) Uani 1 1 d .
H48A H 0.3153 0.8545 0.8788 0.037 Uiso 1 1 calc R
H48B H 0.2181 0.9002 0.8899 0.037 Uiso 1 1 calc R
H48C H 0.2350 0.8765 0.8186 0.037 Uiso 1 1 calc R
H50 H 0.1297(12) 0.8030(9) 0.7159(8) 0.025(4) Uiso 1 1 d .
H51 H -0.0097(12) 0.7817(9) 0.6520(8) 0.025(4) Uiso 1 1 d .

loop_
_atom_site_aniso_label
_atom_site_aniso_U_11
_atom_site_aniso_U_22
_atom_site_aniso_U_33
_atom_site_aniso_U_23
_atom_site_aniso_U_13
_atom_site_aniso_U_12
Fe2 0.00773(5) 0.00824(5) 0.00746(5) 0.00094(4) 0.00202(4) 0.00095(4)
Fe1 0.00703(5) 0.00830(5) 0.00728(5) 0.00081(4) 0.00157(4) -0.00019(4)
P3 0.00778(9) 0.01107(10) 0.01042(9) 0.00019(7) 0.00202(7) 0.00039(7)
P2 0.01291(10) 0.01018(9) 0.00762(8) 0.00075(7) 0.00248(7) 0.00210(8)
P4 0.01107(9) 0.01012(9) 0.00779(8) 0.00047(7) 0.00136(7) -0.00065(7)
P1 0.00876(9) 0.01299(10) 0.01307(9) 0.00170(8) 0.00392(7) 0.00042(8)
Si2 0.00929(10) 0.00848(10) 0.00957(9) 0.00065(8) 0.00206(8) -0.00059(8)
Si1 0.01015(10) 0.00861(10) 0.01019(10) 0.00145(8) 0.00261(8) 0.00171(8)
O 0.0144(3) 0.0085(3) 0.0152(3) 0.0010(2) 0.0062(2) 0.0011(2)
C25 0.0114(3) 0.0126(4) 0.0107(3) -0.0004(3) 0.0025(3) -0.0026(3)
N1 0.0121(3) 0.0124(3) 0.0108(3) -0.0001(2) 0.0018(2) 0.0000(3)
C46 0.0127(4) 0.0208(4) 0.0101(3) -0.0004(3) -0.0004(3) 0.0010(3)
C30 0.0096(3) 0.0153(4) 0.0120(3) -0.0013(3) 0.0022(3) -0.0022(3)
C37 0.0107(3) 0.0105(3) 0.0119(3) 0.0017(3) 0.0030(3) 0.0007(3)
C22 0.0147(4) 0.0183(4) 0.0094(3) -0.0007(3) 0.0007(3) 0.0021(3)
C1 0.0126(4) 0.0143(4) 0.0106(3) 0.0016(3) 0.0035(3) 0.0043(3)
C19 0.0188(4) 0.0146(4) 0.0108(3) 0.0035(3) 0.0049(3) 0.0028(3)
C6 0.0095(3) 0.0180(4) 0.0134(3) 0.0025(3) 0.0027(3) 0.0035(3)
C29 0.0100(4) 0.0231(5) 0.0188(4) -0.0037(4) 0.0019(3) -0.0015(3)
C43 0.0160(4) 0.0159(4) 0.0120(3) -0.0021(3) 0.0025(3) 0.0005(3)
C18 0.0169(4) 0.0119(4) 0.0115(3) -0.0016(3) 0.0045(3) 0.0011(3)
C34 0.0114(3) 0.0156(4) 0.0148(4) -0.0012(3) 0.0051(3) 0.0010(3)
C10 0.0143(4) 0.0182(4) 0.0174(4) 0.0036(3) 0.0084(3) 0.0014(3)
C31 0.0131(4) 0.0163(4) 0.0137(4) 0.0036(3) 0.0027(3) 0.0028(3)
C26 0.0163(4) 0.0148(4) 0.0180(4) -0.0026(3) 0.0033(3) -0.0047(3)
C13 0.0141(4) 0.0106(4) 0.0133(3) -0.0008(3) 0.0035(3) 0.0011(3)
C2 0.0193(4) 0.0166(4) 0.0148(4) 0.0039(3) 0.0036(3) 0.0075(3)
C42 0.0195(4) 0.0116(4) 0.0099(3) 0.0022(3) 0.0021(3) -0.0014(3)
C38 0.0158(4) 0.0111(4) 0.0158(4) 0.0023(3) 0.0024(3) -0.0009(3)
C23 0.0152(4) 0.0227(5) 0.0149(4) -0.0019(3) 0.0011(3) -0.0026(3)
C5 0.0107(4) 0.0285(5) 0.0187(4) 0.0031(4) 0.0021(3) 0.0037(4)
C35 0.0164(4) 0.0221(5) 0.0174(4) 0.0035(4) 0.0075(3) 0.0001(4)
C21 0.0268(5) 0.0213(5) 0.0109(4) 0.0036(3) 0.0047(3) 0.0033(4)
C3 0.0218(5) 0.0270(5) 0.0160(4) 0.0058(4) 0.0032(4) 0.0139(4)
C32 0.0155(4) 0.0272(5) 0.0189(4) 0.0051(4) 0.0000(3) 0.0056(4)
C7 0.0123(4) 0.0192(4) 0.0199(4) -0.0031(3) 0.0039(3) -0.0026(3)
C4 0.0147(4) 0.0345(6) 0.0165(4) 0.0043(4) 0.0010(3) 0.0110(4)
C17 0.0302(5) 0.0165(4) 0.0121(4) -0.0025(3) 0.0055(4) -0.0002(4)
N2 0.0215(4) 0.0129(4) 0.0187(4) 0.0001(3) 0.0028(3) 0.0022(3)
C47 0.0184(5) 0.0379(7) 0.0179(4) -0.0084(4) -0.0027(4) 0.0116(4)
C28 0.0123(4) 0.0287(6) 0.0226(5) -0.0065(4) 0.0011(3) -0.0066(4)
C11 0.0185(4) 0.0220(5) 0.0187(4) -0.0002(4) 0.0087(3) 0.0029(4)
C20 0.0282(5) 0.0149(4) 0.0161(4) 0.0040(3) 0.0064(4) -0.0004(4)
C27 0.0183(4) 0.0216(5) 0.0234(5) -0.0067(4) 0.0018(4) -0.0089(4)
C39 0.0306(5) 0.0129(4) 0.0178(4) 0.0050(3) 0.0065(4) -0.0025(4)
C45 0.0320(6) 0.0249(5) 0.0117(4) -0.0042(4) 0.0018(4) 0.0050(4)
C41 0.0545(8) 0.0161(5) 0.0110(4) 0.0028(3) 0.0015(4) -0.0086(5)
C33 0.0244(5) 0.0147(4) 0.0240(5) 0.0036(4) 0.0035(4) 0.0014(4)
C36 0.0140(4) 0.0250(5) 0.0221(5) -0.0010(4) 0.0068(3) 0.0052(4)
C44 0.0234(5) 0.0146(4) 0.0199(4) -0.0015(3) 0.0007(4) 0.0023(4)
C14 0.0240(5) 0.0114(4) 0.0209(4) -0.0015(3) 0.0039(4) 0.0029(3)
C8 0.0146(4) 0.0317(6) 0.0255(5) -0.0058(4) 0.0009(4) -0.0037(4)
C15 0.0346(6) 0.0132(4) 0.0259(5) -0.0063(4) 0.0090(4) 0.0024(4)
C24 0.0197(4) 0.0212(5) 0.0149(4) 0.0024(3) 0.0023(3) 0.0073(4)
C16 0.0382(6) 0.0181(5) 0.0179(4) -0.0076(4) 0.0107(4) -0.0018(4)
C12 0.0185(4) 0.0172(5) 0.0304(5) -0.0016(4) 0.0068(4) -0.0037(4)
C9 0.0142(4) 0.0272(5) 0.0287(5) 0.0015(4) 0.0117(4) -0.0017(4)
C40 0.0634(9) 0.0170(5) 0.0130(4) 0.0052(4) 0.0055(5) -0.0083(5)
C48 0.0156(4) 0.0319(6) 0.0263(5) 0.0042(5) -0.0002(4) -0.0079(4)

loop_
_atom_type_symbol
_atom_type_description
_atom_type_scat_dispersion_real
_atom_type_scat_dispersion_imag
_atom_type_scat_source
C C 0.0033 0.0016 'International Tables Vol C Tables 4.2.6.8 and 6.1.1.4'
H H 0.0000 0.0000 'International Tables Vol C Tables 4.2.6.8 and 6.1.1.4'
N N 0.0061 0.0033 'International Tables Vol C Tables 4.2.6.8 and 6.1.1.4'
O O 0.0106 0.0060 'International Tables Vol C Tables 4.2.6.8 and 6.1.1.4'
Si Si 0.0817 0.0704 'International Tables Vol C Tables 4.2.6.8 and 6.1.1.4'
P P 0.1023 0.0942 'International Tables Vol C Tables 4.2.6.8 and 6.1.1.4'
Fe Fe 0.3463 0.8444 'International Tables Vol C Tables 4.2.6.8 and 6.1.1.4'

loop_
_geom_angle_atom_site_label_1
_geom_angle_atom_site_label_2
_geom_angle_atom_site_label_3
_geom_angle
N1 Fe2 Si1 175.24(3)
N1 Fe2 P2 95.50(3)
Si1 Fe2 P2 85.144(10)
N1 Fe2 P1 100.65(3)
Si1 Fe2 P1 83.754(10)
P2 Fe2 P1 103.305(12)
N1 Fe2 Fe1 89.00(3)
Si1 Fe2 Fe1 87.079(8)
P2 Fe2 Fe1 132.002(12)
P1 Fe2 Fe1 122.773(11)
Si2 Fe1 P4 86.892(10)
Si2 Fe1 P3 84.233(11)
P4 Fe1 P3 102.124(13)
Si2 Fe1 Fe2 99.537(9)
P4 Fe1 Fe2 134.333(12)
P3 Fe1 Fe2 123.441(11)
C30 P3 C31 107.08(5)
C30 P3 C34 101.64(4)
C31 P3 C34 106.03(4)
C30 P3 Fe1 110.12(3)
C31 P3 Fe1 104.19(3)
C34 P3 Fe1 126.57(3)
C18 P2 C22 99.19(5)
C18 P2 C19 103.28(4)
C22 P2 C19 102.57(4)
C18 P2 Fe2 111.75(3)
C22 P2 Fe2 118.56(3)
C19 P2 Fe2 118.75(3)
C42 P4 C46 97.77(5)
C42 P4 C43 104.50(5)
C46 P4 C43 101.43(4)
C42 P4 Fe1 110.18(3)
C46 P4 Fe1 119.88(3)
C43 P4 Fe1 119.96(3)
C6 P1 C10 98.30(4)
C6 P1 C7 109.95(5)
C10 P1 C7 105.47(5)
C6 P1 Fe2 109.69(3)
C10 P1 Fe2 126.00(4)
C7 P1 Fe2 106.72(3)
O Si2 C25 107.72(4)
O Si2 C37 110.06(4)
C25 Si2 C37 105.72(4)
O Si2 Fe1 113.09(3)
C25 Si2 Fe1 109.48(3)
C37 Si2 Fe1 110.46(3)
O Si2 Si1 32.74(3)
C25 Si2 Si1 115.77(3)
C37 Si2 Si1 130.32(3)
Fe1 Si2 Si1 80.867(10)
O Si1 C1 105.52(4)
O Si1 C13 105.61(4)
C1 Si1 C13 106.40(4)
O Si1 Fe2 120.35(3)
C1 Si1 Fe2 108.40(3)
C13 Si1 Fe2 109.71(3)
O Si1 Si2 32.48(2)
C1 Si1 Si2 116.73(3)
C13 Si1 Si2 124.92(3)
Fe2 Si1 Si2 88.079(10)
Si2 O Si1 114.78(4)
C26 C25 C30 119.19(9)
C26 C25 Si2 125.66(7)
C30 C25 Si2 115.14(7)
N2 N1 Fe2 175.74(8)
C47 C46 C48 111.04(10)
C47 C46 P4 110.55(7)
C48 C46 P4 113.03(7)
C25 C30 C29 119.50(9)
C25 C30 P3 113.58(7)
C29 C30 P3 126.91(8)
C38 C37 C42 118.82(8)
C38 C37 Si2 125.59(7)
C42 C37 Si2 115.54(7)
C24 C22 C23 111.29(8)
C24 C22 P2 113.75(7)
C23 C22 P2 110.61(7)
C2 C1 C6 119.23(9)
C2 C1 Si1 123.63(8)
C6 C1 Si1 117.14(7)
C20 C19 C21 108.21(8)
C20 C19 P2 111.83(7)
C21 C19 P2 118.26(8)
C1 C6 C5 119.38(9)
C1 C6 P1 114.25(7)
C5 C6 P1 126.05(8)
C28 C29 C30 120.46(10)
C44 C43 C45 108.80(9)
C44 C43 P4 109.47(7)
C45 C43 P4 119.52(7)
C13 C18 C17 119.78(9)
C13 C18 P2 115.85(7)
C17 C18 P2 124.37(8)
C35 C34 C36 108.27(8)
C35 C34 P3 110.39(7)
C36 C34 P3 117.65(7)
C9 C10 C11 107.85(9)
C9 C10 P1 115.88(8)
C11 C10 P1 110.87(7)
C32 C31 C33 111.62(9)
C32 C31 P3 120.06(7)
C33 C31 P3 110.54(7)
C27 C26 C25 120.97(10)
C14 C13 C18 118.72(9)
C14 C13 Si1 124.56(8)
C18 C13 Si1 116.72(7)
C3 C2 C1 120.97(10)
C41 C42 C37 119.68(9)
C41 C42 P4 124.70(8)
C37 C42 P4 115.60(7)
C39 C38 C37 121.02(9)
C4 C5 C6 120.46(11)
C4 C3 C2 119.78(10)
C8 C7 C12 110.55(9)
C8 C7 P1 120.34(8)
C12 C7 P1 110.72(7)
C3 C4 C5 120.18(10)
C16 C17 C18 120.22(10)
C29 C28 C27 120.13(10)
C28 C27 C26 119.70(10)
C40 C39 C38 119.68(10)
C40 C41 C42 120.23(10)
C15 C14 C13 121.20(10)
C14 C15 C16 119.62(10)
C17 C16 C15 120.25(10)
C39 C40 C41 120.28(10)

loop_
_geom_bond_atom_site_label_1
_geom_bond_atom_site_label_2
_geom_bond_distance
Fe2 N1 1.8474(9)
Fe2 Si1 2.2594(4)
Fe2 P2 2.2602(4)
Fe2 P1 2.2713(4)
Fe2 Fe1 2.4796(3)
Fe1 Si2 2.1644(4)
Fe1 P4 2.2222(4)
Fe1 P3 2.2226(4)
P3 C30 1.8483(10)
P3 C31 1.8759(10)
P3 C34 1.8775(10)
P2 C18 1.8436(10)
P2 C22 1.8661(10)
P2 C19 1.8864(10)
P4 C42 1.8486(10)
P4 C46 1.8679(10)
P4 C43 1.8893(10)
P1 C6 1.8450(10)
P1 C10 1.8814(10)
P1 C7 1.8832(11)
Si2 O 1.6661(7)
Si2 C25 1.8832(10)
Si2 C37 1.8843(9)
Si2 Si1 2.8166(5)
Si1 O 1.6777(7)
Si1 C1 1.8817(10)
Si1 C13 1.8884(10)
C25 C26 1.3989(13)
C25 C30 1.4023(14)
N1 N2 1.1142(12)
C46 C47 1.5226(15)
C46 C48 1.5255(16)
C30 C29 1.4046(13)
C37 C38 1.3978(13)
C37 C42 1.4049(13)
C22 C24 1.5273(15)
C22 C23 1.5295(15)
C1 C2 1.4001(13)
C1 C6 1.4018(14)
C19 C20 1.5319(15)
C19 C21 1.5372(14)
C6 C5 1.4065(14)
C29 C28 1.3884(15)
C43 C44 1.5308(15)
C43 C45 1.5354(14)
C18 C13 1.4026(13)
C18 C17 1.4042(14)
C34 C35 1.5314(15)
C34 C36 1.5376(14)
C10 C9 1.5320(15)
C10 C11 1.5346(16)
C31 C32 1.5305(14)
C31 C33 1.5310(15)
C26 C27 1.3906(15)
C13 C14 1.4007(14)
C2 C3 1.3891(15)
C42 C41 1.3959(14)
C38 C39 1.3857(14)
C5 C4 1.3895(16)
C3 C4 1.3870(18)
C7 C8 1.5369(15)
C7 C12 1.5384(16)
C17 C16 1.3870(16)
C28 C27 1.3905(17)
C39 C40 1.3856(17)
C41 C40 1.3882(16)
C14 C15 1.3873(16)
C15 C16 1.3895(17)
